data_7058494
loop_
_publ_author_name
'Huang, Chuanbing'
'Vignesh, Arumugam'
'Bariashir, Chantsalnyam'
'Ma, Yanping'
'Sun, Yang'
'Sun, Wen-Hua'

_publ_section_title
;
 Achievement of strictly linear ultra-high molecular weight polyethylene
 with narrow dispersity by dint of nitro-enhanced
 2,6-bis(imino)pyridylchromium chloride complexes
;
_journal_issue 28
_journal_name_full 'New Journal of Chemistry'
_journal_page_first 11307
_journal_paper_doi 10.1039/C9NJ02793A
_journal_volume 43
_journal_year 2019
_chemical_formula_moiety 'C73 H57 Cl3 Cr N5 O4'
_chemical_formula_sum 'C73 H57 Cl3 Cr N5 O4'
_chemical_formula_weight 1226.58
_space_group_crystal_system orthorhombic
_space_group_IT_number 63
_space_group_name_Hall '-C 2c 2'
_space_group_name_H-M_alt 'C m c m'
_symmetry_space_group_name_Hall '-C 2c 2'
_symmetry_space_group_name_H-M 'C m c m'
_atom_sites_solution_hydrogens mixed
_atom_sites_solution_primary direct
_audit_creation_date 2018-11-14
_audit_creation_method
;
Olex2 1.2
(compiled 2017.08.10 svn.r3458 for OlexSys, GUI svn.r5381)
;
_audit_update_record
;
2019-05-24 deposited with the CCDC.    2019-06-17 downloaded from the CCDC.
;
_cell_angle_alpha 90
_cell_angle_beta 90
_cell_angle_gamma 90
_cell_formula_units_Z 4
_cell_length_a 21.6448(12)
_cell_length_b 18.5636(10)
_cell_length_c 21.1372(12)
_cell_measurement_reflns_used 3940
_cell_measurement_temperature 293(2)
_cell_measurement_theta_max 23.0580
_cell_measurement_theta_min 3.5340
_cell_volume 8493.0(8)
_computing_molecular_graphics 'Olex2 (Dolomanov et al., 2009)'
_computing_publication_material 'Olex2 (Dolomanov et al., 2009)'
_computing_structure_refinement 'ShelXL (Sheldrick, 2015)'
_computing_structure_solution 'SIR2004 (Burla et al., 2007)'
_diffrn_ambient_temperature 293(2)
_diffrn_measured_fraction_theta_full 0.995
_diffrn_measured_fraction_theta_max 0.996
_diffrn_measurement_device_type 'XtaLAB AFC10 (RCD3): fixed-chi single'
_diffrn_radiation_type MoK\a
_diffrn_radiation_wavelength 0.71073
_diffrn_reflns_av_R_equivalents 0.0634
_diffrn_reflns_av_unetI/netI 0.0691
_diffrn_reflns_Laue_measured_fraction_full 0.995
_diffrn_reflns_Laue_measured_fraction_max 0.996
_diffrn_reflns_limit_h_max 18
_diffrn_reflns_limit_h_min -28
_diffrn_reflns_limit_k_max 23
_diffrn_reflns_limit_k_min -24
_diffrn_reflns_limit_l_max 27
_diffrn_reflns_limit_l_min -24
_diffrn_reflns_number 20047
_diffrn_reflns_point_group_measured_fraction_full 0.995
_diffrn_reflns_point_group_measured_fraction_max 0.996
_diffrn_reflns_theta_full 25.242
_diffrn_reflns_theta_max 27.499
_diffrn_reflns_theta_min 3.475
_exptl_absorpt_coefficient_mu 0.269
_exptl_absorpt_correction_T_max 1.00000
_exptl_absorpt_correction_T_min 0.64495
_exptl_absorpt_correction_type multi-scan
_exptl_crystal_colour green
_exptl_crystal_density_diffrn 0.959
_exptl_crystal_description needle
_exptl_crystal_F_000 2548
_exptl_crystal_size_max 0.224
_exptl_crystal_size_mid 0.089
_exptl_crystal_size_min 0.072
_refine_diff_density_max 0.495
_refine_diff_density_min -0.541
_refine_diff_density_rms 0.061
_refine_ls_extinction_method none
_refine_ls_goodness_of_fit_ref 1.060
_refine_ls_hydrogen_treatment constr
_refine_ls_matrix_type full
_refine_ls_number_parameters 216
_refine_ls_number_reflns 5130
_refine_ls_number_restraints 0
_refine_ls_restrained_S_all 1.060
_refine_ls_R_factor_all 0.0930
_refine_ls_R_factor_gt 0.0616
_refine_ls_shift/su_max 0.000
_refine_ls_shift/su_mean 0.000
_refine_ls_structure_factor_coef Fsqd
_refine_ls_weighting_details 'w=1/[\s^2^(Fo^2^)+(0.0745P)^2^+7.1240P] where P=(Fo^2^+2Fc^2^)/3'
_refine_ls_weighting_scheme calc
_refine_ls_wR_factor_gt 0.1526
_refine_ls_wR_factor_ref 0.1654
_reflns_Friedel_coverage 0.000
_reflns_number_gt 3451
_reflns_number_total 5130
_reflns_threshold_expression 'I > 2\s(I)'
_cod_data_source_file c9nj02793a1.cif
_cod_data_source_block Cr6
_cod_depositor_comments 'Adding full bibliography for 7058493--7058494.cif.'
_cod_database_code 7058494
_shelx_shelxl_version_number 2017/1
_shelx_space_group_comment
;
The symmetry employed for this shelxl refinement is uniquely defined
by the following loop, which should always be used as a source of
symmetry information in preference to the above space-group names.
They are only intended as comments.
;
_olex2_refinement_description
;
1. Fixed Uiso
 At 1.2 times of:
  All C(H) groups
 At 1.5 times of:
  All C(H,H,H) groups
2. Others
 Fixed Sof: H1A(0.5) H1B(0.5) H1C(0.5)
3.a Riding coordinates:
 C5(H5)
3.b Ternary CH refined with riding coordinates:
 C10(H10)
3.c Aromatic/amide H refined with riding coordinates:
 C4(H4), C12(H12), C13(H13), C14(H14), C15(H15), C16(H16), C22(H22), C21(H21),
 C20(H20), C19(H19), C18(H18), C8(H8)
3.d Idealised Me refined as rotating group:
 C1(H1A,H1B,H1C)
;
_olex2_submission_special_instructions 'No special instructions were received'

loop_
_space_group_symop_operation_xyz
'x, y, z'
'-x, -y, z+1/2'
'x, -y, -z'
'-x, y, -z+1/2'
'x+1/2, y+1/2, z'
'-x+1/2, -y+1/2, z+1/2'
'x+1/2, -y+1/2, -z'
'-x+1/2, y+1/2, -z+1/2'
'-x, -y, -z'
'x, y, -z-1/2'
'-x, y, z'
'x, -y, z-1/2'
'-x+1/2, -y+1/2, -z'
'x+1/2, y+1/2, -z-1/2'
'-x+1/2, y+1/2, z'
'x+1/2, -y+1/2, z-1/2'

loop_
_atom_site_label
_atom_site_type_symbol
_atom_site_fract_x
_atom_site_fract_y
_atom_site_fract_z
_atom_site_U_iso_or_equiv
_atom_site_adp_type
_atom_site_occupancy
_atom_site_site_symmetry_order
_atom_site_calc_flag
_atom_site_refinement_flags_posn
_atom_site_refinement_flags_adp
_atom_site_refinement_flags_occupancy
_atom_site_disorder_assembly
_atom_site_disorder_group
Cr1 Cr 0.500000 0.37499(4) 0.250000 0.02222(19) Uani 1 4 d S T P . .
Cl2 Cl 0.500000 0.38532(5) 0.14131(4) 0.0378(2) Uani 1 2 d S T P . .
Cl1 Cl 0.500000 0.25239(7) 0.250000 0.0436(4) Uani 1 4 d S T P . .
O1 O 0.18940(11) 0.17522(13) 0.30086(11) 0.0618(7) Uani 1 1 d . . . . .
N2 N 0.500000 0.48172(18) 0.250000 0.0194(8) Uani 1 4 d S T P . .
N1 N 0.40295(12) 0.39959(14) 0.250000 0.0220(6) Uani 1 2 d S T P . .
N3 N 0.20949(16) 0.19549(19) 0.250000 0.0460(9) Uani 1 2 d S T P . .
C5 C 0.500000 0.6276(3) 0.250000 0.0406(14) Uani 1 4 d S T P . .
H5 H 0.500000 0.677329 0.250000 0.049 Uiso 1 4 d RS T P . .
C4 C 0.44478(17) 0.59078(19) 0.250000 0.0348(9) Uani 1 2 d S T P . .
H4 H 0.407436 0.615551 0.250000 0.042 Uiso 1 2 calc RS T P . .
C3 C 0.44587(15) 0.51629(17) 0.250000 0.0230(7) Uani 1 2 d S T P . .
C2 C 0.39097(15) 0.46817(18) 0.250000 0.0237(7) Uani 1 2 d S T P . .
C1 C 0.32859(15) 0.5014(2) 0.250000 0.0292(8) Uani 1 2 d S T P . .
H1A H 0.297915 0.464644 0.244304 0.044 Uiso 0.5 1 calc GR . . A -1
H1B H 0.325770 0.535672 0.216094 0.044 Uiso 0.5 1 calc GR . . A -1
H1C H 0.321764 0.525457 0.289602 0.044 Uiso 0.5 1 calc GR . . A -1
C6 C 0.35255(15) 0.34890(18) 0.250000 0.0264(7) Uani 1 2 d S T P . .
C7 C 0.32879(12) 0.32370(14) 0.19213(12) 0.0295(6) Uani 1 1 d . . . . .
C10 C 0.35153(13) 0.35296(14) 0.12953(12) 0.0339(6) Uani 1 1 d . . . . .
H10 H 0.394034 0.368955 0.137161 0.041 Uiso 1 1 calc R . . . .
C11 C 0.31641(13) 0.41952(15) 0.10974(13) 0.0382(6) Uani 1 1 d . . . . .
C12 C 0.35013(15) 0.47942(16) 0.08990(14) 0.0455(7) Uani 1 1 d . . . . .
H12 H 0.392901 0.476542 0.086625 0.055 Uiso 1 1 calc R . . . .
C13 C 0.32053(19) 0.54254(18) 0.07521(16) 0.0598(9) Uani 1 1 d . . . . .
H13 H 0.343313 0.582554 0.062708 0.072 Uiso 1 1 calc R . . . .
C14 C 0.2571(2) 0.5468(2) 0.07895(17) 0.0641(10) Uani 1 1 d . . . . .
H14 H 0.237109 0.589748 0.069268 0.077 Uiso 1 1 calc R . . . .
C15 C 0.22340(18) 0.4877(2) 0.09692(16) 0.0604(9) Uani 1 1 d . . . . .
H15 H 0.180515 0.490309 0.098534 0.072 Uiso 1 1 calc R . . . .
C16 C 0.25308(15) 0.42461(18) 0.11259(15) 0.0487(8) Uani 1 1 d . . . . .
H16 H 0.230004 0.384897 0.125270 0.058 Uiso 1 1 calc R . . . .
C17 C 0.35621(13) 0.29327(16) 0.07965(13) 0.0387(7) Uani 1 1 d . . . . .
C22 C 0.39634(16) 0.23573(17) 0.09073(16) 0.0519(8) Uani 1 1 d . . . . .
H22 H 0.418921 0.234084 0.128134 0.062 Uiso 1 1 calc R . . . .
C21 C 0.40275(19) 0.1821(2) 0.04742(18) 0.0669(10) Uani 1 1 d . . . . .
H21 H 0.429132 0.143812 0.056098 0.080 Uiso 1 1 calc R . . . .
C20 C 0.37148(18) 0.1833(2) -0.00813(18) 0.0663(10) Uani 1 1 d . . . . .
H20 H 0.376439 0.146247 -0.037338 0.080 Uiso 1 1 calc R . . . .
C19 C 0.33278(19) 0.2392(2) -0.02068(17) 0.0666(10) Uani 1 1 d . . . . .
H19 H 0.311428 0.240529 -0.058837 0.080 Uiso 1 1 calc R . . . .
C18 C 0.32487(15) 0.29447(18) 0.02325(14) 0.0497(8) Uani 1 1 d . . . . .
H18 H 0.298194 0.332379 0.014249 0.060 Uiso 1 1 calc R . . . .
C8 C 0.28227(12) 0.27248(14) 0.19326(13) 0.0343(6) Uani 1 1 d . . . . .
H8 H 0.266728 0.254122 0.155548 0.041 Uiso 1 1 calc R . . . .
C9 C 0.25911(18) 0.2488(2) 0.250000 0.0368(9) Uani 1 2 d S T P . .

loop_
_atom_site_aniso_label
_atom_site_aniso_U_11
_atom_site_aniso_U_22
_atom_site_aniso_U_33
_atom_site_aniso_U_23
_atom_site_aniso_U_13
_atom_site_aniso_U_12
Cr1 0.0215(4) 0.0195(4) 0.0257(4) 0.000 0.000 0.000
Cl2 0.0331(5) 0.0537(6) 0.0265(5) -0.0047(4) 0.000 0.000
Cl1 0.0463(8) 0.0202(6) 0.0644(10) 0.000 0.000 0.000
O1 0.0643(15) 0.0738(16) 0.0474(14) 0.0020(12) 0.0109(12) -0.0411(13)
N2 0.0236(19) 0.0136(17) 0.021(2) 0.000 0.000 0.000
N1 0.0228(14) 0.0261(14) 0.0172(13) 0.000 0.000 -0.0019(12)
N3 0.042(2) 0.046(2) 0.051(2) 0.000 0.000 -0.0177(17)
C5 0.036(3) 0.011(2) 0.074(4) 0.000 0.000 0.000
C4 0.0250(18) 0.0227(17) 0.057(3) 0.000 0.000 0.0060(15)
C3 0.0245(17) 0.0209(15) 0.0236(17) 0.000 0.000 0.0044(14)
C2 0.0233(17) 0.0285(17) 0.0191(17) 0.000 0.000 0.0021(14)
C1 0.0259(17) 0.0350(18) 0.0268(19) 0.000 0.000 -0.0009(16)
C6 0.0244(17) 0.0274(17) 0.0273(18) 0.000 0.000 0.0005(14)
C7 0.0297(12) 0.0353(13) 0.0236(13) -0.0006(11) -0.0014(10) -0.0015(11)
C10 0.0364(14) 0.0418(15) 0.0237(13) -0.0012(11) -0.0016(11) -0.0116(12)
C11 0.0423(16) 0.0452(15) 0.0270(14) -0.0024(12) -0.0057(12) -0.0064(13)
C12 0.0520(18) 0.0494(17) 0.0351(17) 0.0065(13) -0.0018(14) -0.0046(15)
C13 0.082(3) 0.0506(19) 0.047(2) 0.0087(16) 0.0019(19) 0.0010(19)
C14 0.091(3) 0.058(2) 0.043(2) 0.0078(17) -0.0072(19) 0.019(2)
C15 0.064(2) 0.070(2) 0.047(2) 0.0002(18) -0.0051(16) 0.0063(19)
C16 0.0480(18) 0.0598(19) 0.0382(17) 0.0049(15) -0.0054(14) 0.0011(16)
C17 0.0393(15) 0.0480(16) 0.0289(15) -0.0029(12) 0.0026(12) -0.0134(13)
C22 0.057(2) 0.0543(19) 0.0439(19) -0.0111(15) -0.0038(15) 0.0043(16)
C21 0.075(3) 0.062(2) 0.064(2) -0.0200(19) -0.004(2) 0.008(2)
C20 0.073(3) 0.072(2) 0.054(2) -0.0255(19) 0.0027(19) -0.004(2)
C19 0.070(2) 0.090(3) 0.039(2) -0.0196(19) -0.0127(17) -0.002(2)
C18 0.056(2) 0.063(2) 0.0306(16) -0.0062(15) -0.0043(14) -0.0058(16)
C8 0.0363(14) 0.0395(14) 0.0272(14) -0.0022(12) -0.0064(11) -0.0097(12)
C9 0.035(2) 0.038(2) 0.038(2) 0.000 0.000 -0.0133(18)

loop_
_atom_type_symbol
_atom_type_description
_atom_type_scat_dispersion_real
_atom_type_scat_dispersion_imag
_atom_type_scat_source
C C 0.0033 0.0016 'International Tables Vol C Tables 4.2.6.8 and 6.1.1.4'
H H 0.0000 0.0000 'International Tables Vol C Tables 4.2.6.8 and 6.1.1.4'
Cl Cl 0.1484 0.1585 'International Tables Vol C Tables 4.2.6.8 and 6.1.1.4'
Cr Cr 0.3209 0.6236 'International Tables Vol C Tables 4.2.6.8 and 6.1.1.4'
N N 0.0061 0.0033 'International Tables Vol C Tables 4.2.6.8 and 6.1.1.4'
O O 0.0106 0.0060 'International Tables Vol C Tables 4.2.6.8 and 6.1.1.4'

loop_
_geom_angle_atom_site_label_1
_geom_angle_atom_site_label_2
_geom_angle_atom_site_label_3
_geom_angle
_geom_angle_site_symmetry_1
_geom_angle_site_symmetry_3
Cl2 Cr1 Cl2 170.46(6) . 10_556
Cl1 Cr1 Cl2 94.77(3) . 10_556
Cl1 Cr1 Cl2 94.77(3) . .
N2 Cr1 Cl2 85.23(3) . .
N2 Cr1 Cl2 85.23(3) . 10_556
N2 Cr1 Cl1 180.0 . .
N2 Cr1 N1 77.73(7) . .
N2 Cr1 N1 77.73(7) . 11_655
N1 Cr1 Cl2 88.987(9) 11_655 .
N1 Cr1 Cl2 88.987(9) . .
N1 Cr1 Cl2 88.987(9) 11_655 10_556
N1 Cr1 Cl2 88.987(9) . 10_556
N1 Cr1 Cl1 102.27(7) 11_655 .
N1 Cr1 Cl1 102.27(7) . .
N1 Cr1 N1 155.46(15) . 11_655
C3 N2 Cr1 118.71(18) 11_655 .
C3 N2 Cr1 118.71(18) . .
C3 N2 C3 122.6(4) 11_655 .
C2 N1 Cr1 113.8(2) . .
C2 N1 C6 119.3(3) . .
C6 N1 Cr1 126.9(2) . .
O1 N3 O1 123.7(3) 10_556 .
O1 N3 C9 118.13(17) . .
O1 N3 C9 118.13(17) 10_556 .
C4 C5 H5 119.8 11_655 .
C4 C5 H5 119.8 . .
C4 C5 C4 120.5(4) . 11_655
C5 C4 H4 120.6 . .
C5 C4 C3 118.8(3) . .
C3 C4 H4 120.6 . .
N2 C3 C4 119.7(3) . .
N2 C3 C2 114.4(3) . .
C4 C3 C2 126.0(3) . .
N1 C2 C3 115.4(3) . .
N1 C2 C1 126.1(3) . .
C1 C2 C3 118.5(3) . .
C2 C1 H1A 109.5 . .
C2 C1 H1B 109.5 . .
C2 C1 H1C 109.5 . .
H1A C1 H1B 109.5 . .
H1A C1 H1C 109.5 . .
H1B C1 H1C 109.5 . .
C7 C6 N1 119.60(16) . .
C7 C6 N1 119.60(16) 10_556 .
C7 C6 C7 120.8(3) 10_556 .
C6 C7 C10 121.5(2) . .
C8 C7 C6 118.6(2) . .
C8 C7 C10 119.9(2) . .
C7 C10 H10 105.7 . .
C7 C10 C17 111.3(2) . .
C11 C10 C7 111.9(2) . .
C11 C10 H10 105.7 . .
C11 C10 C17 115.7(2) . .
C17 C10 H10 105.7 . .
C12 C11 C10 118.2(3) . .
C16 C11 C10 123.1(3) . .
C16 C11 C12 118.7(3) . .
C11 C12 H12 119.8 . .
C13 C12 C11 120.3(3) . .
C13 C12 H12 119.8 . .
C12 C13 H13 119.9 . .
C12 C13 C14 120.1(3) . .
C14 C13 H13 119.9 . .
C13 C14 H14 120.0 . .
C15 C14 C13 120.0(3) . .
C15 C14 H14 120.0 . .
C14 C15 H15 120.0 . .
C14 C15 C16 119.9(4) . .
C16 C15 H15 120.0 . .
C11 C16 C15 120.9(3) . .
C11 C16 H16 119.6 . .
C15 C16 H16 119.6 . .
C22 C17 C10 118.6(3) . .
C18 C17 C10 123.6(3) . .
C18 C17 C22 117.7(3) . .
C17 C22 H22 119.6 . .
C21 C22 C17 120.7(3) . .
C21 C22 H22 119.6 . .
C22 C21 H21 119.3 . .
C20 C21 C22 121.4(4) . .
C20 C21 H21 119.3 . .
C21 C20 H20 120.4 . .
C21 C20 C19 119.3(3) . .
C19 C20 H20 120.4 . .
C20 C19 H19 119.7 . .
C20 C19 C18 120.5(3) . .
C18 C19 H19 119.7 . .
C17 C18 C19 120.4(3) . .
C17 C18 H18 119.8 . .
C19 C18 H18 119.8 . .
C7 C8 H8 120.0 . .
C9 C8 C7 120.0(3) . .
C9 C8 H8 120.0 . .
C8 C9 N3 119.06(17) . .
C8 C9 N3 119.06(17) 10_556 .
C8 C9 C8 121.9(3) 10_556 .

loop_
_geom_bond_atom_site_label_1
_geom_bond_atom_site_label_2
_geom_bond_distance
_geom_bond_site_symmetry_2
Cr1 Cl2 2.3053(9) 10_556
Cr1 Cl2 2.3053(9) .
Cr1 Cl1 2.2759(14) .
Cr1 N2 1.981(3) .
Cr1 N1 2.150(3) .
Cr1 N1 2.150(3) 11_655
O1 N3 1.219(3) .
N2 C3 1.336(3) 11_655
N2 C3 1.336(3) .
N1 C2 1.299(4) .
N1 C6 1.441(4) .
N3 C9 1.461(5) .
C5 H5 0.9234 .
C5 C4 1.377(4) .
C5 C4 1.377(4) 11_655
C4 H4 0.9300 .
C4 C3 1.383(4) .
C3 C2 1.487(5) .
C2 C1 1.484(5) .
C1 H1A 0.9600 .
C1 H1B 0.9600 .
C1 H1C 0.9600 .
C6 C7 1.407(3) .
C6 C7 1.407(3) 10_556
C7 C10 1.513(3) .
C7 C8 1.385(4) .
C10 H10 0.9800 .
C10 C11 1.510(4) .
C10 C17 1.533(4) .
C11 C12 1.395(4) .
C11 C16 1.375(4) .
C12 H12 0.9300 .
C12 C13 1.371(4) .
C13 H13 0.9300 .
C13 C14 1.378(5) .
C14 H14 0.9300 .
C14 C15 1.370(5) .
C15 H15 0.9300 .
C15 C16 1.377(5) .
C16 H16 0.9300 .
C17 C22 1.396(4) .
C17 C18 1.372(4) .
C22 H22 0.9300 .
C22 C21 1.360(4) .
C21 H21 0.9300 .
C21 C20 1.356(5) .
C20 H20 0.9300 .
C20 C19 1.360(5) .
C19 H19 0.9300 .
C19 C18 1.395(5) .
C18 H18 0.9300 .
C8 H8 0.9300 .
C8 C9 1.372(3) .

loop_
_geom_torsion_atom_site_label_1
_geom_torsion_atom_site_label_2
_geom_torsion_atom_site_label_3
_geom_torsion_atom_site_label_4
_geom_torsion
_geom_torsion_site_symmetry_1
_geom_torsion_site_symmetry_4
Cr1 N2 C3 C4 180.0 . .
Cr1 N2 C3 C2 0.0 . .
Cr1 N1 C2 C3 0.0 . .
Cr1 N1 C2 C1 180.0 . .
Cr1 N1 C6 C7 -89.1(3) . .
Cr1 N1 C6 C7 89.1(3) . 10_556
O1 N3 C9 C8 -179.8(3) . .
O1 N3 C9 C8 1.8(6) . 10_556
O1 N3 C9 C8 179.8(3) 10_556 10_556
O1 N3 C9 C8 -1.8(6) 10_556 .
N2 C3 C2 N1 0.0 . .
N2 C3 C2 C1 180.0 . .
N1 C6 C7 C10 -4.9(4) . .
N1 C6 C7 C8 177.0(3) . .
C5 C4 C3 N2 0.0 . .
C5 C4 C3 C2 180.0 . .
C4 C5 C4 C3 0.0 11_655 .
C4 C3 C2 N1 180.0 . .
C4 C3 C2 C1 0.0 . .
C3 N2 C3 C4 0.0 11_655 .
C3 N2 C3 C2 180.0 11_655 .
C2 N1 C6 C7 -90.9(3) . 10_556
C2 N1 C6 C7 90.9(3) . .
C6 N1 C2 C3 180.0 . .
C6 N1 C2 C1 0.0 . .
C6 C7 C10 C11 -87.0(3) . .
C6 C7 C10 C17 141.8(3) . .
C6 C7 C8 C9 1.8(4) . .
C7 C6 C7 C10 176.9(2) 10_556 .
C7 C6 C7 C8 -1.2(5) 10_556 .
C7 C10 C11 C12 131.7(3) . .
C7 C10 C11 C16 -45.9(4) . .
C7 C10 C17 C22 -61.3(3) . .
C7 C10 C17 C18 121.4(3) . .
C7 C8 C9 N3 179.2(3) . .
C7 C8 C9 C8 -2.5(6) . 10_556
C10 C7 C8 C9 -176.3(3) . .
C10 C11 C12 C13 -176.0(3) . .
C10 C11 C16 C15 176.8(3) . .
C10 C17 C22 C21 -179.0(3) . .
C10 C17 C18 C19 178.2(3) . .
C11 C10 C17 C22 169.5(3) . .
C11 C10 C17 C18 -7.8(4) . .
C11 C12 C13 C14 -1.1(5) . .
C12 C11 C16 C15 -0.7(5) . .
C12 C13 C14 C15 -0.5(5) . .
C13 C14 C15 C16 1.4(5) . .
C14 C15 C16 C11 -0.8(5) . .
C16 C11 C12 C13 1.7(4) . .
C17 C10 C11 C12 -99.4(3) . .
C17 C10 C11 C16 83.0(3) . .
C17 C22 C21 C20 1.2(6) . .
C22 C17 C18 C19 0.8(5) . .
C22 C21 C20 C19 -0.2(6) . .
C21 C20 C19 C18 -0.5(6) . .
C20 C19 C18 C17 0.2(6) . .
C18 C17 C22 C21 -1.5(5) . .
C8 C7 C10 C11 91.1(3) . .
C8 C7 C10 C17 -40.1(3) . .
